data_2204770
loop_
_publ_author_name
'Gao, Shan'
'Gu, Chang-Sheng'
'Huo, Li-Hua'
'Liu, Ji-Wei'
'Zhao, Jing-Gui'

_publ_section_title
<i>catena</i>-Poly[[aqua(2,2'-bipyridine-\k^2^<i>N,N</i>')zinc(II)]-\m-4-carboxylatophenoxyacetato-\k^3^<i>O,O</i>':<i>O</i>'']
_journal_issue 12
_journal_name_full 'Acta Crystallographica Section E'
_journal_page_first m1906
_journal_page_last m1908
_journal_paper_doi 10.1107/S1600536804029654
_journal_volume 60
_journal_year 2004
_chemical_formula_iupac '[Zn (C9 H6 O5) (C10 H8 N2) (H2O)]'
_chemical_formula_moiety 'C19 H16 N2 O6 Zn'
_chemical_formula_sum 'C19 H16 N2 O6 Zn'
_chemical_formula_weight 433.73
_chemical_name_systematic
;
catena-Poly[[aqua(2,2'-bipyridine-\k^2^N,N')zinc(II)]-\m-4-
carboxylatophenoxyacetato-\k^3^O,O':O'']
;
_space_group_IT_number 15
_symmetry_cell_setting monoclinic
_symmetry_space_group_name_Hall '-C 2yc'
_symmetry_space_group_name_H-M 'C 1 2/c 1'
_atom_sites_solution_hydrogens geom
_atom_sites_solution_primary direct
_atom_sites_solution_secondary difmap
_cell_angle_alpha 90.00
_cell_angle_beta 104.56(3)
_cell_angle_gamma 90.00
_cell_formula_units_Z 8
_cell_length_a 14.234(3)
_cell_length_b 13.210(3)
_cell_length_c 19.522(4)
_cell_measurement_reflns_used 14284
_cell_measurement_temperature 293(2)
_cell_measurement_theta_max 27.40
_cell_measurement_theta_min 3.29
_cell_volume 3552.9(14)
_computing_cell_refinement RAPID-AUTO
_computing_data_collection 'RAPID-AUTO (Rigaku, 1998)'
_computing_data_reduction 'CrystalStructure (Rigaku/MSC, 2002)'
_computing_molecular_graphics 'ORTEPII (Johnson, 1976)'
_computing_publication_material SHELXL97
_computing_structure_refinement 'SHELXL97 (Sheldrick, 1997)'
_computing_structure_solution 'SHELXS97 (Sheldrick, 1997)'
_diffrn_ambient_temperature 293(2)
_diffrn_detector_area_resol_mean 10
_diffrn_measured_fraction_theta_full 0.996
_diffrn_measured_fraction_theta_max 0.996
_diffrn_measurement_device_type 'Rigaku R-AXIS RAPID'
_diffrn_measurement_method \w
_diffrn_radiation_monochromator graphite
_diffrn_radiation_source 'fine-focus sealed tube'
_diffrn_radiation_type MoK\a
_diffrn_radiation_wavelength 0.71073
_diffrn_reflns_av_R_equivalents 0.0526
_diffrn_reflns_av_sigmaI/netI 0.0388
_diffrn_reflns_limit_h_max 17
_diffrn_reflns_limit_h_min -18
_diffrn_reflns_limit_k_max 17
_diffrn_reflns_limit_k_min -16
_diffrn_reflns_limit_l_max 25
_diffrn_reflns_limit_l_min -25
_diffrn_reflns_number 16561
_diffrn_reflns_theta_full 27.48
_diffrn_reflns_theta_max 27.48
_diffrn_reflns_theta_min 3.08
_diffrn_standards_decay_% 0
_diffrn_standards_interval_count 0
_diffrn_standards_interval_time 0
_diffrn_standards_number 0
_exptl_absorpt_coefficient_mu 1.424
_exptl_absorpt_correction_T_max 0.794
_exptl_absorpt_correction_T_min 0.643
_exptl_absorpt_correction_type multi-scan
_exptl_absorpt_process_details '(ABSCOR; Higashi, 1995)'
_exptl_crystal_colour colorless
_exptl_crystal_density_diffrn 1.622
_exptl_crystal_density_method 'not measured'
_exptl_crystal_description prism
_exptl_crystal_F_000 1776
_exptl_crystal_size_max 0.34
_exptl_crystal_size_mid 0.25
_exptl_crystal_size_min 0.17
_refine_diff_density_max 0.438
_refine_diff_density_min -0.303
_refine_ls_extinction_method none
_refine_ls_goodness_of_fit_ref 1.032
_refine_ls_hydrogen_treatment mixed
_refine_ls_matrix_type full
_refine_ls_number_parameters 259
_refine_ls_number_reflns 4067
_refine_ls_number_restraints 3
_refine_ls_restrained_S_all 1.032
_refine_ls_R_factor_all 0.0703
_refine_ls_R_factor_gt 0.0442
_refine_ls_shift/su_max 0.001
_refine_ls_shift/su_mean 0.000
_refine_ls_structure_factor_coef Fsqd
_refine_ls_weighting_details 'calc w = 1/[\s^2^(Fo^2^)+(0.0464P)^2^+3.0155P] where P = (Fo^2^+2Fc^2^)/3'
_refine_ls_weighting_scheme calc
_refine_ls_wR_factor_gt 0.0903
_refine_ls_wR_factor_ref 0.0985
_reflns_number_gt 2998
_reflns_number_total 4067
_reflns_threshold_expression I>2\s(I)
_cod_data_source_file ob6435.cif
_cod_data_source_block I
_cod_original_sg_symbol_H-M 'C 2/c'
_cod_database_code 2204770
_cod_database_fobs_code 2204770

loop_
_symmetry_equiv_pos_as_xyz
'x, y, z'
'-x, y, -z+1/2'
'x+1/2, y+1/2, z'
'-x+1/2, y+1/2, -z+1/2'
'-x, -y, -z'
'x, -y, z-1/2'
'-x+1/2, -y+1/2, -z'
'x+1/2, -y+1/2, z-1/2'

loop_
_atom_site_label
_atom_site_fract_x
_atom_site_fract_y
_atom_site_fract_z
_atom_site_U_iso_or_equiv
_atom_site_adp_type
_atom_site_calc_flag
_atom_site_refinement_flags
_atom_site_occupancy
_atom_site_type_symbol
Zn1 0.75882(2) 0.29640(2) 0.623469(16) 0.03538(11) Uani d . 1 Zn
N1 0.82413(16) 0.17169(19) 0.69331(13) 0.0399(6) Uani d . 1 N
N2 0.83963(15) 0.37005(18) 0.71436(12) 0.0355(5) Uani d . 1 N
O1 0.63640(15) 0.1974(2) 0.57170(12) 0.0587(6) Uani d . 1 O
O2 0.62354(16) 0.29325(18) 0.66055(15) 0.0623(6) Uani d . 1 O
O3 0.19044(13) 0.13819(16) 0.57095(12) 0.0479(5) Uani d . 1 O
O4 0.21962(15) -0.06730(16) 0.57184(11) 0.0493(5) Uani d . 1 O
O5 0.10898(17) -0.08538(19) 0.46862(12) 0.0603(6) Uani d . 1 O
O1W 0.85504(15) 0.26916(18) 0.56442(10) 0.0444(5) Uani d D 1 O
C1 0.8155(2) 0.0728(2) 0.6790(2) 0.0517(8) Uani d . 1 C
C2 0.8563(3) -0.0004(3) 0.7278(2) 0.0629(10) Uani d . 1 C
C3 0.9086(3) 0.0292(3) 0.7939(2) 0.0638(10) Uani d . 1 C
C4 0.9190(2) 0.1304(3) 0.80874(18) 0.0525(8) Uani d . 1 C
C5 0.87604(18) 0.2007(2) 0.75806(15) 0.0385(6) Uani d . 1 C
C6 0.88325(18) 0.3112(2) 0.76952(14) 0.0383(6) Uani d . 1 C
C7 0.9330(3) 0.3554(3) 0.83300(17) 0.0623(10) Uani d . 1 C
C8 0.9387(3) 0.4585(3) 0.8388(2) 0.0705(11) Uani d . 1 C
C9 0.8958(2) 0.5179(3) 0.78207(19) 0.0587(9) Uani d . 1 C
C10 0.8457(2) 0.4709(2) 0.72087(16) 0.0457(7) Uani d . 1 C
C11 0.5865(2) 0.2350(3) 0.61021(18) 0.0484(8) Uani d . 1 C
C12 0.48087(19) 0.2081(2) 0.59667(15) 0.0393(6) Uani d . 1 C
C13 0.4336(2) 0.1515(2) 0.53859(15) 0.0430(7) Uani d . 1 C
C14 0.3364(2) 0.1263(2) 0.52748(15) 0.0430(7) Uani d . 1 C
C15 0.28554(19) 0.1585(2) 0.57517(16) 0.0385(6) Uani d . 1 C
C16 0.3322(2) 0.2161(2) 0.63359(17) 0.0459(7) Uani d . 1 C
C17 0.4287(2) 0.2403(2) 0.64336(17) 0.0443(7) Uani d . 1 C
C18 0.1366(2) 0.0778(2) 0.51403(18) 0.0475(8) Uani d . 1 C
C19 0.15797(19) -0.0346(2) 0.51880(15) 0.0387(6) Uani d . 1 C
H1W1 0.850(3) 0.3081(18) 0.5296(12) 0.067 Uiso d D 1 H
H1W2 0.864(3) 0.2086(10) 0.5533(17) 0.067 Uiso d D 1 H
H1 0.7805 0.0525 0.6343 0.062 Uiso calc R 1 H
H2 0.8485 -0.0687 0.7162 0.076 Uiso calc R 1 H
H3 0.9363 -0.0187 0.8280 0.077 Uiso calc R 1 H
H4 0.9551 0.1519 0.8529 0.063 Uiso calc R 1 H
H7 0.9622 0.3149 0.8714 0.075 Uiso calc R 1 H
H8 0.9718 0.4883 0.8811 0.085 Uiso calc R 1 H
H9 0.9003 0.5881 0.7848 0.070 Uiso calc R 1 H
H10 0.8148 0.5107 0.6825 0.055 Uiso calc R 1 H
H13 0.4677 0.1300 0.5064 0.052 Uiso calc R 1 H
H14 0.3057 0.0880 0.4883 0.052 Uiso calc R 1 H
H16 0.2983 0.2380 0.6658 0.055 Uiso calc R 1 H
H17 0.4593 0.2793 0.6822 0.053 Uiso calc R 1 H
H18A 0.1488 0.1030 0.4704 0.057 Uiso calc R 1 H
H18B 0.0681 0.0872 0.5108 0.057 Uiso calc R 1 H

loop_
_atom_site_aniso_label
_atom_site_aniso_U_11
_atom_site_aniso_U_22
_atom_site_aniso_U_33
_atom_site_aniso_U_12
_atom_site_aniso_U_13
_atom_site_aniso_U_23
Zn1 0.03550(17) 0.03501(19) 0.03259(17) -0.00453(13) 0.00290(11) -0.00163(15)
N1 0.0399(12) 0.0369(14) 0.0446(14) 0.0007(10) 0.0138(10) -0.0001(11)
N2 0.0346(11) 0.0372(13) 0.0335(12) -0.0019(9) 0.0063(9) -0.0029(10)
O1 0.0404(11) 0.0874(19) 0.0493(13) 0.0006(11) 0.0129(10) 0.0203(13)
O2 0.0438(12) 0.0465(14) 0.0893(18) -0.0081(10) 0.0035(12) -0.0044(13)
O3 0.0354(10) 0.0425(13) 0.0678(14) -0.0056(8) 0.0166(9) -0.0021(10)
O4 0.0518(12) 0.0392(12) 0.0495(13) -0.0032(9) -0.0011(10) 0.0108(10)
O5 0.0632(14) 0.0570(15) 0.0509(14) 0.0072(11) -0.0036(11) -0.0116(11)
O1W 0.0464(11) 0.0506(14) 0.0357(11) -0.0040(10) 0.0092(9) -0.0046(9)
C1 0.0574(19) 0.0398(19) 0.062(2) -0.0016(14) 0.0231(16) -0.0035(15)
C2 0.066(2) 0.038(2) 0.096(3) 0.0077(16) 0.043(2) 0.0112(19)
C3 0.065(2) 0.061(3) 0.072(3) 0.0217(18) 0.0296(19) 0.029(2)
C4 0.0493(17) 0.068(3) 0.0430(17) 0.0132(16) 0.0160(13) 0.0158(16)
C5 0.0324(13) 0.0478(17) 0.0373(14) 0.0063(12) 0.0122(11) 0.0033(14)
C6 0.0302(13) 0.0519(19) 0.0329(14) 0.0043(12) 0.0082(10) -0.0020(13)
C7 0.063(2) 0.076(3) 0.0379(18) 0.0066(18) -0.0052(15) -0.0077(17)
C8 0.077(2) 0.073(3) 0.050(2) -0.007(2) -0.0067(18) -0.025(2)
C9 0.064(2) 0.054(2) 0.056(2) -0.0124(17) 0.0117(16) -0.0194(17)
C10 0.0510(17) 0.0407(18) 0.0445(17) -0.0052(13) 0.0101(13) -0.0048(14)
C11 0.0386(16) 0.0476(19) 0.058(2) 0.0020(13) 0.0101(14) 0.0248(16)
C12 0.0373(14) 0.0332(15) 0.0454(16) -0.0009(11) 0.0064(11) 0.0113(13)
C13 0.0408(15) 0.0505(19) 0.0400(16) 0.0015(13) 0.0146(12) 0.0097(14)
C14 0.0431(15) 0.0464(19) 0.0383(15) -0.0046(13) 0.0078(12) 0.0008(13)
C15 0.0353(14) 0.0318(15) 0.0478(17) -0.0009(11) 0.0095(12) 0.0074(13)
C16 0.0466(16) 0.0395(18) 0.0546(18) -0.0013(13) 0.0184(14) -0.0042(14)
C17 0.0414(16) 0.0378(17) 0.0508(18) -0.0045(12) 0.0062(13) -0.0033(14)
C18 0.0333(15) 0.0435(18) 0.060(2) 0.0003(12) 0.0013(13) 0.0076(15)
C19 0.0324(13) 0.0443(17) 0.0403(15) -0.0006(11) 0.0108(12) 0.0060(13)

loop_
_atom_type_symbol
_atom_type_description
_atom_type_scat_dispersion_real
_atom_type_scat_dispersion_imag
_atom_type_scat_source
C C 0.0033 0.0016 'International Tables Vol C Tables 4.2.6.8 and 6.1.1.4'
H H 0.0000 0.0000 'International Tables Vol C Tables 4.2.6.8 and 6.1.1.4'
N N 0.0061 0.0033 'International Tables Vol C Tables 4.2.6.8 and 6.1.1.4'
O O 0.0106 0.0060 'International Tables Vol C Tables 4.2.6.8 and 6.1.1.4'
Zn Zn 0.2839 1.4301 'International Tables Vol C Tables 4.2.6.8 and 6.1.1.4'

loop_
_geom_angle_atom_site_label_1
_geom_angle_atom_site_label_2
_geom_angle_atom_site_label_3
_geom_angle_site_symmetry_1
_geom_angle_site_symmetry_3
_geom_angle
_geom_angle_publ_flag
N1 Zn1 O1 . . 90.13(9) yes
N1 Zn1 O2 . . 92.87(9) yes
N2 Zn1 N1 . . 76.43(9) yes
N2 Zn1 O1 . . 149.76(9) yes
N2 Zn1 O2 . . 93.96(9) yes
O1 Zn1 O2 . . 59.30(9) yes
O4 Zn1 N1 3 . 167.74(9) yes
O4 Zn1 N2 3 . 91.83(9) yes
O4 Zn1 O1 3 . 101.94(9) yes
O4 Zn1 O2 3 . 91.45(9) yes
O1W Zn1 N1 . . 88.78(9) yes
O1W Zn1 N2 . . 104.94(9) yes
O1W Zn1 O1 . . 101.67(9) yes
O1W Zn1 O2 . . 160.87(9) yes
O1W Zn1 O4 . 3 90.88(9) yes
Zn1 O1W H1W1 . . 115(2) no
Zn1 O1W H1W2 . . 119(2) no
N1 Zn1 C11 . . 94.09(9) no
N1 C1 C2 . . 122.8(3) no
N1 C1 H1 . . 118.6 no
N1 C5 C4 . . 121.2(3) no
N1 C5 C6 . . 115.1(2) no
N2 Zn1 C11 . . 123.12(11) no
N2 C6 C5 . . 116.7(2) no
N2 C6 C7 . . 120.0(3) no
N2 C10 C9 . . 122.6(3) no
N2 C10 H10 . . 118.7 no
O1 Zn1 C11 . . 29.78(10) no
O1 C11 Zn1 . . 60.71(16) no
O1 C11 C12 . . 119.4(3) no
O2 Zn1 C11 . . 29.69(10) no
O2 C11 Zn1 . . 61.24(17) no
O2 C11 C12 . . 119.2(3) no
O2 C11 O1 . . 121.4(3) no
O3 C15 C14 . . 125.4(3) no
O3 C15 C16 . . 114.8(3) no
O3 C18 C19 . . 116.2(2) no
O3 C18 H18A . . 108.2 no
O3 C18 H18B . . 108.2 no
O4 Zn1 C11 3 . 95.34(9) no
O4 C19 C18 . . 118.5(3) no
O5 C19 O4 . . 127.0(3) no
O5 C19 C18 . . 114.5(3) no
O1W Zn1 C11 . . 131.19(11) no
C1 N1 Zn1 . . 127.1(2) no
C1 N1 C5 . . 118.3(3) no
C1 C2 H2 . . 120.5 no
C2 C1 H1 . . 118.6 no
C2 C3 H3 . . 120.6 no
C3 C2 C1 . . 118.9(3) no
C3 C2 H2 . . 120.5 no
C3 C4 C5 . . 120.0(3) no
C3 C4 H4 . . 120.0 no
C4 C3 C2 . . 118.7(3) no
C4 C3 H3 . . 120.6 no
C4 C5 C6 . . 123.7(3) no
C5 N1 Zn1 . . 114.6(2) no
C5 C4 H4 . . 120.0 no
C6 N2 Zn1 . . 116.99(19) no
C6 C7 H7 . . 120.1 no
C7 C6 C5 . . 123.4(3) no
C7 C8 C9 . . 119.9(3) no
C7 C8 H8 . . 120.0 no
C8 C7 C6 . . 119.8(3) no
C8 C7 H7 . . 120.1 no
C8 C9 C10 . . 118.2(4) no
C8 C9 H9 . . 120.9 no
C9 C8 H8 . . 120.0 no
C9 C10 H10 . . 118.7 no
C10 N2 C6 . . 119.5(3) no
C10 N2 Zn1 . . 123.4(2) no
C10 C9 H9 . . 120.9 no
C11 O1 Zn1 . . 89.5(2) no
C11 O2 Zn1 . . 89.1(2) no
C12 C11 Zn1 . . 173.7(2) no
C12 C13 C14 . . 121.2(3) no
C12 C13 H13 . . 119.4 no
C12 C17 H17 . . 119.3 no
C13 C12 C11 . . 122.1(3) no
C13 C14 H14 . . 120.3 no
C14 C13 H13 . . 119.4 no
C14 C15 C16 . . 119.8(3) no
C15 O3 C18 . . 119.3(2) no
C15 C14 C13 . . 119.5(3) no
C15 C14 H14 . . 120.3 no
C15 C16 H16 . . 120.2 no
C16 C17 C12 . . 121.4(3) no
C16 C17 H17 . . 119.3 no
C17 C12 C11 . . 119.5(3) no
C17 C12 C13 . . 118.5(3) no
C17 C16 C15 . . 119.7(3) no
C17 C16 H16 . . 120.2 no
C19 O4 Zn1 . 3_445 138.5(2) no
C19 C18 H18A . . 108.2 no
C19 C18 H18B . . 108.2 no
H1W1 O1W H1W2 . . 111.0(17) no
H18A C18 H18B . . 107.4 no

loop_
_geom_bond_atom_site_label_1
_geom_bond_atom_site_label_2
_geom_bond_site_symmetry_2
_geom_bond_distance
_geom_bond_publ_flag
Zn1 N1 . 2.191(2) yes
Zn1 N2 . 2.096(2) yes
Zn1 O1 . 2.210(2) yes
Zn1 O2 . 2.221(3) yes
Zn1 O4 3 2.070(2) yes
Zn1 O1W . 2.032(2) yes
O1 C11 . 1.258(4) yes
O2 C11 . 1.255(4) yes
O4 C19 . 1.254(3) yes
O5 C19 . 1.246(4) yes
Zn1 C11 . 2.534(3) no
N1 C1 . 1.335(4) no
N1 C5 . 1.350(4) no
N2 C6 . 1.346(3) no
N2 C10 . 1.339(4) no
O3 C15 . 1.362(3) no
O3 C18 . 1.425(4) no
O4 Zn1 3_445 2.070(2) no
O1W H1W1 . 0.84(3) no
O1W H1W2 . 0.85(3) no
C1 C2 . 1.379(5) no
C1 H1 . 0.9300 no
C2 C3 . 1.375(5) no
C2 H2 . 0.9300 no
C3 C4 . 1.368(5) no
C3 H3 . 0.9300 no
C4 C5 . 1.383(4) no
C4 H4 . 0.9300 no
C5 C6 . 1.476(4) no
C6 C7 . 1.391(4) no
C7 C8 . 1.368(5) no
C7 H7 . 0.9300 no
C8 C9 . 1.369(5) no
C8 H8 . 0.9300 no
C9 C10 . 1.376(4) no
C9 H9 . 0.9300 no
C10 H10 . 0.9300 no
C11 C12 . 1.503(4) no
C12 C13 . 1.383(4) no
C12 C17 . 1.380(4) no
C13 C14 . 1.386(4) no
C13 H13 . 0.9300 no
C14 C15 . 1.383(4) no
C14 H14 . 0.9300 no
C15 C16 . 1.393(4) no
C16 C17 . 1.376(4) no
C16 H16 . 0.9300 no
C17 H17 . 0.9300 no
C18 C19 . 1.514(4) no
C18 H18A . 0.9700 no
C18 H18B . 0.9700 no

loop_
_geom_hbond_atom_site_label_D
_geom_hbond_atom_site_label_H
_geom_hbond_atom_site_label_A
_geom_hbond_site_symmetry_A
_geom_hbond_distance_DH
_geom_hbond_distance_HA
_geom_hbond_distance_DA
_geom_hbond_angle_DHA
_geom_hbond_publ_flag
O1W H1W1 O1 7_656 0.84(3) 2.04(2) 2.726(3) 139(3) yes
O1W H1W2 O5 5_656 0.85(3) 1.75(3) 2.596(3) 176(4) yes

loop_
_geom_torsion_atom_site_label_1
_geom_torsion_atom_site_label_2
_geom_torsion_atom_site_label_3
_geom_torsion_atom_site_label_4
_geom_torsion_site_symmetry_1
_geom_torsion
_geom_torsion_publ_flag
Zn1 N1 C1 C2 . -177.1(2) no
Zn1 N1 C5 C4 . 177.9(2) no
Zn1 N1 C5 C6 . -2.5(3) no
Zn1 N2 C6 C5 . 4.8(3) no
Zn1 N2 C6 C7 . -176.0(2) no
Zn1 N2 C10 C9 . 177.2(2) no
Zn1 O1 C11 O2 . -8.5(3) no
Zn1 O1 C11 C12 . 172.7(2) no
Zn1 O2 C11 O1 . 8.5(3) no
Zn1 O2 C11 C12 . -172.8(2) no
Zn1 O4 C19 O5 3_445 -17.1(5) no
Zn1 O4 C19 C18 3_445 161.1(2) no
N1 Zn1 N2 C6 . -4.56(18) no
N1 Zn1 N2 C10 . 178.7(2) no
N1 Zn1 O1 C11 . 98.03(18) no
N1 Zn1 O2 C11 . -93.22(19) no
N1 Zn1 C11 O1 . -83.08(18) no
N1 Zn1 C11 O2 . 88.63(19) no
N1 C1 C2 C3 . -0.4(5) no
N1 C5 C6 N2 . -1.4(3) yes
N1 C5 C6 C7 . 179.4(3) no
N2 Zn1 N1 C1 . -178.2(3) no
N2 Zn1 N1 C5 . 3.72(18) no
N2 Zn1 O1 C11 . 35.6(3) no
N2 Zn1 O2 C11 . -169.81(19) no
N2 Zn1 C11 O1 . -159.54(16) no
N2 Zn1 C11 O2 . 12.2(2) no
N2 C6 C7 C8 . -1.1(5) no
O1 Zn1 N1 C1 . 29.1(3) no
O1 Zn1 N1 C5 . -148.93(19) no
O1 Zn1 N2 C6 . 61.3(3) no
O1 Zn1 N2 C10 . -115.5(3) no
O1 Zn1 O2 C11 . -4.78(17) no
O1 Zn1 C11 O2 . 171.7(3) no
O1 C11 C12 C17 . 173.1(3) no
O1 C11 C12 C13 . -6.9(4) yes
O2 Zn1 N1 C1 . 88.4(3) no
O2 Zn1 N1 C5 . -89.67(19) no
O2 Zn1 N2 C6 . 87.45(19) no
O2 Zn1 N2 C10 . -89.3(2) no
O2 Zn1 O1 C11 . 4.77(17) no
O2 Zn1 C11 O1 . -171.7(3) no
O2 C11 C12 C13 . 174.3(3) no
O2 C11 C12 C17 . -5.7(4) no
O3 C15 C16 C17 . 179.5(3) no
O3 C18 C19 O4 . 0.8(4) no
O3 C18 C19 O5 . 179.3(3) no
O4 Zn1 N1 C1 3 -161.1(4) no
O4 Zn1 N1 C5 3 20.8(5) no
O4 Zn1 N2 C6 3 179.03(19) no
O4 Zn1 N2 C10 3 2.3(2) no
O4 Zn1 O1 C11 3 -79.76(18) no
O4 Zn1 O2 C11 3 98.26(19) no
O4 Zn1 C11 O1 3 104.77(18) no
O4 Zn1 C11 O2 3 -83.53(19) no
O1W Zn1 N1 C1 . -72.5(3) no
O1W Zn1 N1 C5 . 109.40(19) no
O1W Zn1 N2 C6 . -89.57(19) no
O1W Zn1 N2 C10 . 93.7(2) no
O1W Zn1 O1 C11 . -173.18(17) no
O1W Zn1 O2 C11 . 1.4(4) no
O1W Zn1 C11 O1 . 8.9(2) no
O1W Zn1 C11 O2 . -179.41(17) no
C1 N1 C5 C4 . -0.3(4) no
C1 N1 C5 C6 . 179.3(2) no
C1 C2 C3 C4 . -0.6(5) no
C2 C3 C4 C5 . 1.1(5) no
C3 C4 C5 N1 . -0.6(4) no
C3 C4 C5 C6 . 179.8(3) no
C4 C5 C6 N2 . 178.2(3) no
C4 C5 C6 C7 . -1.0(4) no
C5 N1 C1 C2 . 0.9(4) no
C5 C6 C7 C8 . 178.1(3) no
C6 N2 C10 C9 . 0.5(4) no
C6 C7 C8 C9 . -0.1(6) no
C7 C8 C9 C10 . 1.5(6) no
C8 C9 C10 N2 . -1.7(5) no
C10 N2 C6 C5 . -178.3(2) no
C10 N2 C6 C7 . 0.9(4) no
C11 Zn1 N1 C1 . 58.7(3) no
C11 Zn1 N1 C5 . -119.4(2) no
C11 Zn1 N2 C6 . 81.4(2) no
C11 Zn1 N2 C10 . -95.3(2) no
C11 C12 C13 C14 . 179.1(3) no
C11 C12 C17 C16 . -179.0(3) no
C12 C13 C14 C15 . 0.3(5) no
C13 C12 C17 C16 . 1.0(5) no
C13 C14 C15 O3 . -179.3(3) no
C13 C14 C15 C16 . 0.2(4) no
C14 C15 C16 C17 . 0.0(5) no
C15 O3 C18 C19 . 74.7(3) yes
C15 C16 C17 C12 . -0.6(5) no
C17 C12 C13 C14 . -0.8(4) no
C18 O3 C15 C14 . 0.9(4) yes
C18 O3 C15 C16 . -178.5(3) no
